data_7703758
loop_
_publ_author_name
'Mei, Liangyong'
'Veleta, Jos\'e M'
'Bloch, Jan'
'Goodman, Hannah J.'
'Pierce-Navarro, Dominic'
'Villalobos, Alejandro'
'Gianetti, Thomas L.'

_publ_section_title
;
 Tunable carbocation-based redox active ambiphilic ligands: synthesis,
 coordination and characterization.
;
_journal_issue 45
_journal_name_full 'Dalton transactions (Cambridge, England : 2003)'
_journal_page_first 16095
_journal_page_last 16105
_journal_paper_doi 10.1039/d0dt00419g
_journal_volume 49
_journal_year 2020
_chemical_formula_moiety 'B F4, C30 H29 N2 O4, 0.05(C H2 Cl2)'
_chemical_formula_sum 'C30.05 H29.1 B Cl0.1 F4 N2 O4'
_chemical_formula_weight 572.61
_space_group_crystal_system monoclinic
_space_group_IT_number 14
_space_group_name_Hall '-P 2yn'
_space_group_name_H-M_alt 'P 1 21/n 1'
_atom_sites_solution_hydrogens geom
_atom_sites_solution_primary direct
_audit_creation_date 2018-09-09
_audit_creation_method
;
Olex2 1.2
(compiled May 18 2018 14:05:52 for OlexSys, GUI svn.r5506)
;
_audit_update_record
;
2019-12-22 deposited with the CCDC.	2020-03-10 downloaded from the CCDC.
;
_cell_angle_alpha 90
_cell_angle_beta 98.088(3)
_cell_angle_gamma 90
_cell_formula_units_Z 4
_cell_length_a 13.8254(5)
_cell_length_b 13.2164(4)
_cell_length_c 15.3735(5)
_cell_measurement_reflns_used 7779
_cell_measurement_temperature 100.00(10)
_cell_measurement_theta_max 29.9770
_cell_measurement_theta_min 2.0310
_cell_volume 2781.14(16)
_computing_cell_refinement 'CrysAlisPro 1.171.38.46 (Rigaku OD, 2015)'
_computing_data_collection 'CrysAlisPro 1.171.38.46 (Rigaku OD, 2015)'
_computing_data_reduction 'CrysAlisPro 1.171.38.46 (Rigaku OD, 2015)'
_computing_molecular_graphics 'Olex2 (Dolomanov et al., 2009)'
_computing_publication_material 'Olex2 (Dolomanov et al., 2009)'
_computing_structure_refinement 'ShelXL (Sheldrick, 2015)'
_computing_structure_solution 'ShelXS (Sheldrick, 2008)'
_diffrn_ambient_environment N~2~
_diffrn_ambient_temperature 100.00(10)
_diffrn_detector 'CCD plate'
_diffrn_detector_area_resol_mean 16.0839
_diffrn_detector_type Sapphire3
_diffrn_measured_fraction_theta_full 1.000
_diffrn_measured_fraction_theta_max 0.926
_diffrn_measurement_details
;
List of Runs (angles in degrees, time in seconds):

  # Type    Start    End  Width  t~exp~   \w     \q     \k     \f   Frames
#--------------------------------------------------------------------------
  1  \w    -49.00  48.00   1.00   15.02    --  -20.71  77.00  30.00   97
  2  \w    -39.00  48.00   1.00   15.02    --  -20.71  57.00 -60.00   87
  3  \w    -25.00  20.00   1.00   15.02    --  -20.71 -99.00  60.00   45
  4  \w    -25.00  20.00   1.00   15.02    --  -20.71 -99.00 -90.00   45
  5  \w    -25.00  20.00   1.00   15.02    --  -20.71 -99.00-180.00   45
  6  \w    -50.00  92.00   1.00   15.02    --   21.18   0.00 -60.00  142
  7  \w     -1.00  92.00   1.00   15.02    --   21.18  38.00-180.00   93
  8  \w    -49.00  43.00   1.00   15.02    --   21.18 -38.00 150.00   92
;
_diffrn_measurement_device 'four-circle diffractometer'
_diffrn_measurement_device_type 'Xcalibur, Sapphire3'
_diffrn_measurement_method '\w scans'
_diffrn_orient_matrix_type 'CrysAlisPro convention (1999,Acta A55,543-557)'
_diffrn_orient_matrix_UB_11 0.0209429000
_diffrn_orient_matrix_UB_12 0.0030937000
_diffrn_orient_matrix_UB_13 0.0447311000
_diffrn_orient_matrix_UB_21 -0.0473892000
_diffrn_orient_matrix_UB_22 0.0031365000
_diffrn_orient_matrix_UB_23 0.0125207000
_diffrn_orient_matrix_UB_31 -0.0016267000
_diffrn_orient_matrix_UB_32 -0.0535034000
_diffrn_orient_matrix_UB_33 0.0033057000
_diffrn_radiation_monochromator graphite
_diffrn_radiation_probe x-ray
_diffrn_radiation_type MoK\a
_diffrn_radiation_wavelength 0.71073
_diffrn_reflns_av_R_equivalents 0.0509
_diffrn_reflns_av_unetI/netI 0.0499
_diffrn_reflns_Laue_measured_fraction_full 1.000
_diffrn_reflns_Laue_measured_fraction_max 0.926
_diffrn_reflns_limit_h_max 19
_diffrn_reflns_limit_h_min -19
_diffrn_reflns_limit_k_max 18
_diffrn_reflns_limit_k_min -17
_diffrn_reflns_limit_l_max 21
_diffrn_reflns_limit_l_min -22
_diffrn_reflns_number 42410
_diffrn_reflns_point_group_measured_fraction_full 1.000
_diffrn_reflns_point_group_measured_fraction_max 0.926
_diffrn_reflns_theta_full 25.242
_diffrn_reflns_theta_max 30.857
_diffrn_reflns_theta_min 1.856
_diffrn_source 'fine-focus sealed X-ray tube'
_diffrn_source_type 'Enhance (Mo) X-ray Source'
_exptl_absorpt_coefficient_mu 0.117
_exptl_absorpt_correction_T_max 1.00000
_exptl_absorpt_correction_T_min 0.92404
_exptl_absorpt_correction_type multi-scan
_exptl_absorpt_process_details
;
CrysAlisPro 1.171.38.46 (Rigaku Oxford Diffraction, 2015)
Empirical absorption correction using spherical harmonics,
 implemented in SCALE3 ABSPACK scaling algorithm.
;
_exptl_crystal_colour 'clear light red'
_exptl_crystal_colour_lustre clear
_exptl_crystal_colour_modifier light
_exptl_crystal_colour_primary red
_exptl_crystal_density_diffrn 1.368
_exptl_crystal_description block
_exptl_crystal_F_000 1192
_exptl_crystal_size_max 0.2
_exptl_crystal_size_mid 0.18
_exptl_crystal_size_min 0.1
_refine_diff_density_max 0.336
_refine_diff_density_min -0.251
_refine_diff_density_rms 0.054
_refine_ls_extinction_method none
_refine_ls_goodness_of_fit_ref 1.026
_refine_ls_hydrogen_treatment constr
_refine_ls_matrix_type full
_refine_ls_number_parameters 402
_refine_ls_number_reflns 8104
_refine_ls_number_restraints 24
_refine_ls_restrained_S_all 1.024
_refine_ls_R_factor_all 0.0850
_refine_ls_R_factor_gt 0.0513
_refine_ls_shift/su_max 0.000
_refine_ls_shift/su_mean 0.000
_refine_ls_structure_factor_coef Fsqd
_refine_ls_weighting_details 'w=1/[\s^2^(Fo^2^)+(0.0385P)^2^+1.2971P] where P=(Fo^2^+2Fc^2^)/3'
_refine_ls_weighting_scheme calc
_refine_ls_wR_factor_gt 0.1024
_refine_ls_wR_factor_ref 0.1179
_reflns_Friedel_coverage 0.000
_reflns_number_gt 5653
_reflns_number_total 8104
_reflns_threshold_expression 'I > 2\s(I)'
_cod_data_source_file d0dt00419g2.cif
_cod_data_source_block hg27-a
_cod_depositor_comments 'Adding full bibliography for 7703758--7703764.cif.'
_cod_original_cell_volume 2781.15(16)
_cod_original_formula_sum 'C30.05 H29.10 B Cl0.10 F4 N2 O4'
_cod_database_code 7703758
_shelx_shelxl_version_number 2016/6
_chemical_oxdiff_formula 'C30.1 H29.1 N2 O4 B1 F4 Cl0.1'
_shelx_space_group_comment
;
The symmetry employed for this shelxl refinement is uniquely defined
by the following loop, which should always be used as a source of
symmetry information in preference to the above space-group names.
They are only intended as comments.
;
_shelx_estimated_absorpt_t_max 0.988
_shelx_estimated_absorpt_t_min 0.977
_reflns_odcompleteness_completeness 99.96
_reflns_odcompleteness_iscentric 1
_reflns_odcompleteness_theta 28.22
_olex2_refinement_description
;
1. Fixed Uiso
 At 1.2 times of:
  All C(H) groups, All C(H,H) groups
 At 1.5 times of:
  All C(H,H,H) groups
2. Restrained distances
 Cl1-C31 = Cl2-C31
 1.771 with sigma of 0.01
 Cl1-Cl2
 2.916 with sigma of 0.03
3. Uiso/Uaniso restraints and constraints
Cl1 \\sim Cl2 \\sim C31: within 2A with sigma of 0.04 and sigma for terminal
atoms of 0.08
4. Rigid body (RIGU) restrains
 Cl1, Cl2, C31
 with sigma for 1-2 distances of 0.004 and sigma for 1-3 distances of 0.004
5. Others
 Sof(Cl1)=Sof(Cl2)=Sof(C31)=Sof(H31A)=Sof(H31B)=0.5*FVAR(2)
6.a Secondary CH2 refined with riding coordinates:
 C24(H24A,H24B), C25(H25A,H25B), C31(H31A,H31B)
6.b Aromatic/amide H refined with riding coordinates:
 C3(H3), C10(H10), C11(H11), C17(H17), C2(H2), C9(H9), C27(H27), C18(H18),
 C1(H1), C19(H19), C28(H28), C29(H29), C30(H30)
6.c Idealised Me refined as rotating group:
 C14(H14A,H14B,H14C), C21(H21A,H21B,H21C), C22(H22A,H22B,H22C), C23(H23A,H23B,
 H23C)
;
_olex2_submission_special_instructions 'No special instructions were received'
_oxdiff_exptl_absorpt_empirical_details
;
Empirical correction (ABSPACK) includes:
- Absorption correction using spherical harmonics
- Frame scaling
;
_oxdiff_exptl_absorpt_empirical_full_max 1.106
_oxdiff_exptl_absorpt_empirical_full_min 0.869

loop_
_space_group_symop_operation_xyz
'x, y, z'
'-x+1/2, y+1/2, -z+1/2'
'-x, -y, -z'
'x-1/2, -y-1/2, z-1/2'

loop_
_atom_site_label
_atom_site_type_symbol
_atom_site_fract_x
_atom_site_fract_y
_atom_site_fract_z
_atom_site_U_iso_or_equiv
_atom_site_adp_type
_atom_site_occupancy
_atom_site_site_symmetry_order
_atom_site_calc_flag
_atom_site_refinement_flags_posn
_atom_site_refinement_flags_adp
_atom_site_refinement_flags_occupancy
_atom_site_disorder_assembly
_atom_site_disorder_group
F2 F 0.39760(7) 0.87738(7) 0.09216(6) 0.0289(2) Uani 1 1 d . . . . .
F1 F 0.29921(7) 0.91005(7) 0.19531(6) 0.0247(2) Uani 1 1 d . . . . .
O2 O 0.45700(8) 0.47497(8) 0.25390(8) 0.0250(3) Uani 1 1 d . . . . .
F3 F 0.42234(7) 0.79564(7) 0.22389(6) 0.0297(2) Uani 1 1 d . . . . .
O3 O 0.77527(8) 0.36268(8) 0.33323(8) 0.0235(2) Uani 1 1 d . . . . .
O4 O 0.65728(9) 0.31986(8) 0.15400(7) 0.0265(3) Uani 1 1 d . . . . .
C6 C 0.57441(10) 0.32556(10) 0.31313(9) 0.0150(3) Uani 1 1 d . . . . .
C15 C 0.61829(11) 0.42445(10) 0.29142(9) 0.0157(3) Uani 1 1 d . . . . .
N1 N 0.44792(9) 0.16717(9) 0.33968(8) 0.0153(2) Uani 1 1 d . . . . .
O1 O 0.63883(9) 0.44949(9) 0.46030(7) 0.0272(3) Uani 1 1 d . . . . .
C12 C 0.48305(10) 0.17282(10) 0.26065(9) 0.0154(3) Uani 1 1 d . . . . .
C13 C 0.48139(10) 0.22830(10) 0.40963(9) 0.0160(3) Uani 1 1 d . . . . .
C3 C 0.53993(12) 0.36016(12) 0.55002(10) 0.0240(3) Uani 1 1 d . . . . .
H3 H 0.556898 0.404349 0.596756 0.029 Uiso 1 1 calc R . . . .
C10 C 0.48278(12) 0.11242(11) 0.11345(10) 0.0214(3) Uani 1 1 d . . . . .
H10 H 0.459098 0.067917 0.068604 0.026 Uiso 1 1 calc R . . . .
F4 F 0.28895(8) 0.75833(8) 0.12434(7) 0.0393(3) Uani 1 1 d . . . . .
C4 C 0.57474(11) 0.37590(11) 0.47191(10) 0.0192(3) Uani 1 1 d . . . . .
C20 C 0.71826(11) 0.44323(11) 0.30283(10) 0.0185(3) Uani 1 1 d . . . . .
C7 C 0.54995(11) 0.25216(10) 0.24677(9) 0.0153(3) Uani 1 1 d . . . . .
C26 C 0.34104(12) -0.06707(11) 0.43011(10) 0.0218(3) Uani 1 1 d . . . . .
C5 C 0.54570(10) 0.31043(10) 0.39676(9) 0.0159(3) Uani 1 1 d . . . . .
C16 C 0.55358(11) 0.50122(11) 0.26044(10) 0.0185(3) Uani 1 1 d . . . . .
C24 C 0.37069(11) 0.09176(11) 0.35048(10) 0.0175(3) Uani 1 1 d . . . . .
H24A H 0.330008 0.081658 0.294399 0.021 Uiso 1 1 calc R . . . .
H24B H 0.329587 0.117960 0.391476 0.021 Uiso 1 1 calc R . . . .
C11 C 0.45131(11) 0.10265(11) 0.19325(10) 0.0189(3) Uani 1 1 d . . . . .
H11 H 0.409335 0.050261 0.203227 0.023 Uiso 1 1 calc R . . . .
C17 C 0.58768(12) 0.59687(11) 0.24112(10) 0.0214(3) Uani 1 1 d . . . . .
H17 H 0.544382 0.647959 0.220029 0.026 Uiso 1 1 calc R . . . .
C2 C 0.47878(12) 0.27747(12) 0.55946(10) 0.0251(3) Uani 1 1 d . . . . .
H2 H 0.457070 0.267011 0.613327 0.030 Uiso 1 1 calc R . . . .
C9 C 0.54934(12) 0.18700(11) 0.09685(10) 0.0223(3) Uani 1 1 d . . . . .
H9 H 0.569396 0.191612 0.041729 0.027 Uiso 1 1 calc R . . . .
C8 C 0.58507(11) 0.25349(11) 0.16212(10) 0.0190(3) Uani 1 1 d . . . . .
C25 C 0.41379(11) -0.01035(11) 0.38428(10) 0.0188(3) Uani 1 1 d . . . . .
H25A H 0.430176 -0.050168 0.335401 0.023 Uiso 1 1 calc R . . . .
H25B H 0.473204 0.000866 0.424817 0.023 Uiso 1 1 calc R . . . .
C27 C 0.29849(13) -0.15716(12) 0.39807(11) 0.0270(4) Uani 1 1 d . . . . .
H27 H 0.315573 -0.185964 0.347173 0.032 Uiso 1 1 calc R . . . .
C18 C 0.68727(12) 0.61388(11) 0.25406(11) 0.0236(3) Uani 1 1 d . . . . .
H18 H 0.710726 0.677635 0.242228 0.028 Uiso 1 1 calc R . . . .
C1 C 0.44999(11) 0.21172(12) 0.49220(10) 0.0207(3) Uani 1 1 d . . . . .
H1 H 0.410284 0.156786 0.500565 0.025 Uiso 1 1 calc R . . . .
C14 C 0.68230(14) 0.50582(13) 0.53591(11) 0.0316(4) Uani 1 1 d . . . . .
H14A H 0.730302 0.551544 0.519026 0.047 Uiso 1 1 calc GR . . . .
H14B H 0.713000 0.459926 0.579744 0.047 Uiso 1 1 calc GR . . . .
H14C H 0.632594 0.543566 0.559419 0.047 Uiso 1 1 calc GR . . . .
C19 C 0.75334(12) 0.53811(11) 0.28433(11) 0.0224(3) Uani 1 1 d . . . . .
H19 H 0.820162 0.550838 0.292074 0.027 Uiso 1 1 calc R . . . .
C21 C 0.38701(13) 0.53965(14) 0.20536(13) 0.0352(4) Uani 1 1 d . . . . .
H21A H 0.404261 0.550261 0.147703 0.053 Uiso 1 1 calc GR . . . .
H21B H 0.385948 0.603454 0.235059 0.053 Uiso 1 1 calc GR . . . .
H21C H 0.323560 0.508932 0.200524 0.053 Uiso 1 1 calc GR . . . .
C22 C 0.87808(12) 0.37792(13) 0.34580(14) 0.0341(4) Uani 1 1 d . . . . .
H22A H 0.898934 0.395694 0.290810 0.051 Uiso 1 1 calc GR . . . .
H22B H 0.910245 0.316801 0.367719 0.051 Uiso 1 1 calc GR . . . .
H22C H 0.894500 0.431562 0.387367 0.051 Uiso 1 1 calc GR . . . .
N2 N 0.31930(14) -0.02374(11) 0.50338(10) 0.0419(4) Uani 1 1 d . . . . .
C28 C 0.23067(16) -0.20357(14) 0.44237(14) 0.0423(5) Uani 1 1 d . . . . .
H28 H 0.201222 -0.263868 0.421752 0.051 Uiso 1 1 calc R . . . .
C23 C 0.70613(16) 0.31075(15) 0.07769(13) 0.0408(5) Uani 1 1 d . . . . .
H23A H 0.661608 0.327968 0.026135 0.061 Uiso 1 1 calc GR . . . .
H23B H 0.728257 0.242396 0.072845 0.061 Uiso 1 1 calc GR . . . .
H23C H 0.761124 0.355796 0.083171 0.061 Uiso 1 1 calc GR . . . .
B1 B 0.35163(13) 0.83446(13) 0.15857(11) 0.0201(3) Uani 1 1 d . . . . .
C29 C 0.2074(2) -0.15943(16) 0.51717(17) 0.0625(8) Uani 1 1 d . . . . .
H29 H 0.161875 -0.188967 0.548442 0.075 Uiso 1 1 calc R . . . .
C30 C 0.2530(2) -0.07021(17) 0.54509(17) 0.0686(9) Uani 1 1 d . . . . .
H30 H 0.236852 -0.040457 0.595934 0.082 Uiso 1 1 calc R . . . .
Cl1 Cl -0.0135(11) 0.1367(9) 0.4795(11) 0.076(5) Uani 0.0500(14) 1 d D U P A -1
Cl2 Cl 0.0178(11) -0.0792(9) 0.4949(9) 0.061(4) Uani 0.0500(14) 1 d D U P A -1
C31 C -0.0703(15) 0.0165(10) 0.468(3) 0.047(9) Uani 0.0500(14) 1 d D U P A -1
H31A H -0.120344 0.011795 0.505689 0.057 Uiso 0.0500(14) 1 calc R . P A -1
H31B H -0.101213 0.007560 0.407382 0.057 Uiso 0.0500(14) 1 calc R . P A -1

loop_
_atom_site_aniso_label
_atom_site_aniso_U_11
_atom_site_aniso_U_22
_atom_site_aniso_U_33
_atom_site_aniso_U_23
_atom_site_aniso_U_13
_atom_site_aniso_U_12
F2 0.0310(6) 0.0350(5) 0.0220(5) -0.0006(4) 0.0088(4) 0.0001(4)
F1 0.0258(5) 0.0260(5) 0.0227(5) 0.0000(4) 0.0044(4) 0.0062(4)
O2 0.0147(5) 0.0204(5) 0.0394(7) 0.0044(5) 0.0017(5) 0.0018(4)
F3 0.0301(6) 0.0309(5) 0.0272(5) 0.0028(4) 0.0005(4) 0.0098(4)
O3 0.0149(5) 0.0170(5) 0.0384(7) 0.0046(5) 0.0035(5) 0.0001(4)
O4 0.0347(7) 0.0232(6) 0.0261(6) -0.0027(5) 0.0200(5) -0.0067(5)
C6 0.0124(7) 0.0144(6) 0.0187(7) -0.0003(5) 0.0044(5) 0.0013(5)
C15 0.0176(7) 0.0120(6) 0.0184(7) -0.0013(5) 0.0053(5) -0.0010(5)
N1 0.0159(6) 0.0146(6) 0.0158(6) 0.0000(5) 0.0038(5) -0.0021(5)
O1 0.0312(7) 0.0286(6) 0.0219(6) -0.0085(5) 0.0040(5) -0.0142(5)
C12 0.0163(7) 0.0154(6) 0.0146(6) 0.0008(5) 0.0030(5) 0.0017(5)
C13 0.0149(7) 0.0162(7) 0.0173(7) -0.0008(5) 0.0035(5) 0.0013(5)
C3 0.0285(9) 0.0248(8) 0.0187(7) -0.0069(6) 0.0036(6) -0.0006(7)
C10 0.0278(8) 0.0182(7) 0.0175(7) -0.0039(6) 0.0010(6) 0.0011(6)
F4 0.0419(7) 0.0308(5) 0.0436(6) -0.0102(5) -0.0001(5) -0.0138(5)
C4 0.0188(8) 0.0191(7) 0.0196(7) -0.0039(6) 0.0019(6) -0.0017(6)
C20 0.0182(7) 0.0161(7) 0.0217(7) -0.0005(6) 0.0046(6) 0.0002(6)
C7 0.0177(7) 0.0121(6) 0.0168(7) 0.0007(5) 0.0046(5) 0.0016(5)
C26 0.0292(9) 0.0186(7) 0.0185(7) 0.0034(6) 0.0063(6) -0.0003(6)
C5 0.0153(7) 0.0155(7) 0.0171(7) -0.0014(5) 0.0032(5) 0.0009(5)
C16 0.0170(7) 0.0183(7) 0.0205(7) -0.0028(6) 0.0039(6) 0.0006(6)
C24 0.0153(7) 0.0185(7) 0.0190(7) 0.0015(6) 0.0035(5) -0.0031(6)
C11 0.0219(8) 0.0154(7) 0.0190(7) -0.0010(6) 0.0019(6) -0.0017(6)
C17 0.0261(8) 0.0143(7) 0.0239(8) 0.0014(6) 0.0038(6) 0.0037(6)
C2 0.0301(9) 0.0300(8) 0.0168(7) -0.0011(6) 0.0093(6) 0.0006(7)
C9 0.0331(9) 0.0200(7) 0.0155(7) -0.0004(6) 0.0095(6) 0.0029(7)
C8 0.0238(8) 0.0150(7) 0.0200(7) 0.0021(6) 0.0090(6) 0.0013(6)
C25 0.0217(8) 0.0171(7) 0.0177(7) 0.0003(6) 0.0026(6) -0.0015(6)
C27 0.0335(10) 0.0220(8) 0.0269(8) -0.0011(7) 0.0088(7) -0.0053(7)
C18 0.0281(9) 0.0148(7) 0.0286(8) 0.0015(6) 0.0072(7) -0.0044(6)
C1 0.0229(8) 0.0220(7) 0.0187(7) 0.0001(6) 0.0083(6) -0.0012(6)
C14 0.0344(10) 0.0308(9) 0.0279(9) -0.0118(7) -0.0014(7) -0.0116(8)
C19 0.0179(8) 0.0194(7) 0.0302(8) 0.0000(6) 0.0046(6) -0.0041(6)
C21 0.0232(9) 0.0297(9) 0.0495(11) 0.0058(8) -0.0055(8) 0.0050(7)
C22 0.0158(8) 0.0274(9) 0.0582(12) 0.0109(8) 0.0025(8) -0.0009(7)
N2 0.0750(13) 0.0277(8) 0.0294(8) -0.0035(6) 0.0302(8) -0.0132(8)
C28 0.0518(13) 0.0266(9) 0.0525(12) 0.0000(9) 0.0211(10) -0.0155(9)
C23 0.0575(13) 0.0333(10) 0.0402(11) -0.0064(8) 0.0376(10) -0.0109(9)
B1 0.0200(9) 0.0189(8) 0.0210(8) -0.0030(7) 0.0015(7) -0.0005(7)
C29 0.095(2) 0.0374(12) 0.0685(16) 0.0016(11) 0.0574(15) -0.0212(12)
C30 0.126(2) 0.0398(12) 0.0554(14) -0.0087(11) 0.0658(16) -0.0266(14)
Cl1 0.071(10) 0.050(7) 0.093(12) -0.027(7) -0.037(8) -0.017(7)
Cl2 0.076(10) 0.050(7) 0.057(8) -0.007(6) 0.008(6) 0.005(7)
C31 0.059(18) 0.042(12) 0.036(19) -0.016(14) -0.012(17) -0.013(9)

loop_
_atom_type_symbol
_atom_type_description
_atom_type_scat_dispersion_real
_atom_type_scat_dispersion_imag
_atom_type_scat_source
C C 0.0033 0.0016 'International Tables Vol C Tables 4.2.6.8 and 6.1.1.4'
H H 0.0000 0.0000 'International Tables Vol C Tables 4.2.6.8 and 6.1.1.4'
B B 0.0013 0.0007 'International Tables Vol C Tables 4.2.6.8 and 6.1.1.4'
Cl Cl 0.1484 0.1585 'International Tables Vol C Tables 4.2.6.8 and 6.1.1.4'
F F 0.0171 0.0103 'International Tables Vol C Tables 4.2.6.8 and 6.1.1.4'
N N 0.0061 0.0033 'International Tables Vol C Tables 4.2.6.8 and 6.1.1.4'
O O 0.0106 0.0060 'International Tables Vol C Tables 4.2.6.8 and 6.1.1.4'

loop_
_geom_angle_atom_site_label_1
_geom_angle_atom_site_label_2
_geom_angle_atom_site_label_3
_geom_angle
_geom_angle_site_symmetry_1
_geom_angle_site_symmetry_3
_geom_angle_publ_flag
C16 O2 C21 118.08(13) . . ?
C20 O3 C22 116.96(12) . . ?
C8 O4 C23 117.37(13) . . ?
C7 C6 C15 120.07(12) . . ?
C5 C6 C15 120.05(12) . . ?
C5 C6 C7 119.37(13) . . ?
C20 C15 C6 123.64(13) . . ?
C20 C15 C16 119.51(13) . . ?
C16 C15 C6 116.82(13) . . ?
C12 N1 C24 118.97(11) . . ?
C13 N1 C12 122.64(12) . . ?
C13 N1 C24 118.39(12) . . ?
C4 O1 C14 118.38(13) . . ?
N1 C12 C7 119.18(12) . . ?
N1 C12 C11 120.08(13) . . ?
C11 C12 C7 120.72(13) . . ?
N1 C13 C5 118.99(13) . . ?
N1 C13 C1 119.97(13) . . ?
C1 C13 C5 121.01(13) . . ?
C4 C3 C2 120.01(14) . . ?
C11 C10 C9 122.20(14) . . ?
O1 C4 C3 123.04(13) . . ?
O1 C4 C5 116.01(13) . . ?
C3 C4 C5 120.93(14) . . ?
O3 C20 C15 114.77(12) . . ?
O3 C20 C19 124.90(14) . . ?
C19 C20 C15 120.33(14) . . ?
C6 C7 C12 119.22(13) . . ?
C6 C7 C8 124.21(13) . . ?
C12 C7 C8 116.51(12) . . ?
C27 C26 C25 122.60(14) . . ?
N2 C26 C25 115.19(14) . . ?
N2 C26 C27 122.21(15) . . ?
C6 C5 C13 119.46(13) . . ?
C6 C5 C4 123.89(13) . . ?
C13 C5 C4 116.62(13) . . ?
O2 C16 C15 114.43(13) . . ?
O2 C16 C17 124.68(13) . . ?
C15 C16 C17 120.86(14) . . ?
N1 C24 C25 112.09(12) . . ?
C10 C11 C12 119.46(14) . . ?
C18 C17 C16 118.45(14) . . ?
C1 C2 C3 122.22(15) . . ?
C8 C9 C10 119.81(14) . . ?
O4 C8 C7 115.88(13) . . ?
O4 C8 C9 122.96(14) . . ?
C9 C8 C7 121.08(14) . . ?
C26 C25 C24 110.04(12) . . ?
C28 C27 C26 119.38(17) . . ?
C17 C18 C19 121.69(14) . . ?
C2 C1 C13 119.13(14) . . ?
C20 C19 C18 119.14(15) . . ?
C26 N2 C30 117.24(17) . . ?
C29 C28 C27 118.85(18) . . ?
F2 B1 F1 108.66(13) . . ?
F2 B1 F3 109.28(14) . . ?
F3 B1 F1 108.79(13) . . ?
F4 B1 F2 110.03(13) . . ?
F4 B1 F1 109.92(14) . . ?
F4 B1 F3 110.13(13) . . ?
C28 C29 C30 118.41(19) . . ?
N2 C30 C29 123.9(2) . . ?
Cl2 C31 Cl1 109.7(12) . . ?

loop_
_geom_bond_atom_site_label_1
_geom_bond_atom_site_label_2
_geom_bond_distance
_geom_bond_site_symmetry_2
_geom_bond_publ_flag
F2 B1 1.397(2) . ?
F1 B1 1.3990(19) . ?
O2 C16 1.3695(18) . ?
O2 C21 1.4216(19) . ?
F3 B1 1.3968(19) . ?
O3 C20 1.3672(18) . ?
O3 C22 1.4217(19) . ?
O4 C8 1.3479(18) . ?
O4 C23 1.4388(19) . ?
C6 C15 1.4982(19) . ?
C6 C7 1.4139(19) . ?
C6 C5 1.4122(19) . ?
C15 C20 1.391(2) . ?
C15 C16 1.392(2) . ?
N1 C12 1.3725(18) . ?
N1 C13 1.3723(18) . ?
N1 C24 1.4869(18) . ?
O1 C4 1.3444(18) . ?
O1 C14 1.4388(18) . ?
C12 C7 1.434(2) . ?
C12 C11 1.414(2) . ?
C13 C5 1.434(2) . ?
C13 C1 1.415(2) . ?
C3 C4 1.371(2) . ?
C3 C2 1.402(2) . ?
C10 C11 1.364(2) . ?
C10 C9 1.396(2) . ?
F4 B1 1.3828(19) . ?
C4 C5 1.454(2) . ?
C20 C19 1.388(2) . ?
C7 C8 1.452(2) . ?
C26 C25 1.506(2) . ?
C26 C27 1.387(2) . ?
C26 N2 1.335(2) . ?
C16 C17 1.396(2) . ?
C24 C25 1.536(2) . ?
C17 C18 1.382(2) . ?
C2 C1 1.367(2) . ?
C9 C8 1.372(2) . ?
C27 C28 1.378(2) . ?
C18 C19 1.391(2) . ?
N2 C30 1.339(3) . ?
C28 C29 1.368(3) . ?
C29 C30 1.377(3) . ?
Cl1 C31 1.770(10) . ?
Cl2 C31 1.765(10) . ?
